data_2013473
loop_
_publ_author_name
'Srinivasulu Aitipamula'
'Ashwini Nangia'
'Ram Thaimattam'
'Mariusz Jask\'olski'

_publ_section_title
;
 Hydrogen-bond networks in tris(4-hydroxyphenyl)methane and its 1:1
 molecular complex with 4,4'-bipyridine
;
_journal_issue 8
_journal_name_full 'Acta Crystallographica Section C'
_journal_page_first o481
_journal_page_last o484
_journal_paper_doi 10.1107/S0108270103014288
_journal_volume 59
_journal_year 2003
_chemical_formula_iupac 'C19 H16 O3, C10 H8 N2'
_chemical_formula_moiety 'C19 H16 O3, C10 H8 N2'
_chemical_formula_sum 'C29 H24 N2 O3'
_chemical_formula_weight 448.50
_chemical_melting_point 470
_chemical_name_common '1,1,1-tris(4-hydroxyphenyl)methane--bipyridine (1/1)'
_chemical_name_systematic
;
4,4',4''-methanetriyltriphenol--bipyridine (1/1)
;
_space_group_IT_number 43
_symmetry_cell_setting orthorhombic
_symmetry_space_group_name_Hall 'F 2 -2d'
_symmetry_space_group_name_H-M 'F d d 2'
_atom_sites_solution_hydrogens geom
_atom_sites_solution_primary direct
_atom_sites_solution_secondary difmap
_audit_creation_method SHELXL-97
_cell_angle_alpha 90.00
_cell_angle_beta 90.00
_cell_angle_gamma 90.00
_cell_formula_units_Z 16
_cell_length_a 26.483(5)
_cell_length_b 34.102(7)
_cell_length_c 10.483(2)
_cell_measurement_reflns_used 2377
_cell_measurement_temperature 100.0(10)
_cell_measurement_theta_max 29.87
_cell_measurement_theta_min 3.51
_cell_volume 9467(3)
_computing_cell_refinement 'KM-4 Software'
_computing_data_collection 'KM-4 Software (Kuma, 1999)'
_computing_data_reduction 'CrysAlis (Kuma, 1999)'
_computing_molecular_graphics 'XP (Siemens, 1994)'
_computing_publication_material SHELXL97
_computing_structure_refinement 'SHELXL97 (Sheldrick, 1997)'
_computing_structure_solution 'SHELXS97 (Sheldrick, 1990)'
_diffrn_ambient_temperature 100.0(10)
_diffrn_measured_fraction_theta_full 0.996
_diffrn_measured_fraction_theta_max 0.933
_diffrn_measurement_device_type 'KUMA KM-4 CCD'
_diffrn_measurement_method 'oscillation method'
_diffrn_radiation_monochromator graphite
_diffrn_radiation_source 'fine-focus sealed tube'
_diffrn_radiation_type MoK\a
_diffrn_radiation_wavelength 0.71073
_diffrn_reflns_av_R_equivalents 0.0434
_diffrn_reflns_av_sigmaI/netI 0.0335
_diffrn_reflns_limit_h_max 34
_diffrn_reflns_limit_h_min -36
_diffrn_reflns_limit_k_max 45
_diffrn_reflns_limit_k_min -46
_diffrn_reflns_limit_l_max 11
_diffrn_reflns_limit_l_min -14
_diffrn_reflns_number 22391
_diffrn_reflns_theta_full 25.00
_diffrn_reflns_theta_max 29.87
_diffrn_reflns_theta_min 3.51
_diffrn_standards_number 0
_exptl_absorpt_coefficient_mu 0.082
_exptl_absorpt_correction_type none
_exptl_crystal_colour brown
_exptl_crystal_density_diffrn 1.259
_exptl_crystal_density_method 'not measured'
_exptl_crystal_description needles
_exptl_crystal_F_000 3776
_exptl_crystal_size_max 0.45
_exptl_crystal_size_mid 0.40
_exptl_crystal_size_min 0.25
_refine_diff_density_max 0.180
_refine_diff_density_min -0.181
_refine_ls_extinction_coef 0.00029(7)
_refine_ls_extinction_expression Fc^*^=kFc[1+0.001xFc^2^\l^3^/sin(2\q)]^-1/4^
_refine_ls_extinction_method SHELXL97
_refine_ls_goodness_of_fit_ref 1.116
_refine_ls_hydrogen_treatment refall
_refine_ls_matrix_type full
_refine_ls_number_parameters 404
_refine_ls_number_reflns 3352
_refine_ls_number_restraints 1
_refine_ls_restrained_S_all 1.116
_refine_ls_R_factor_all 0.0516
_refine_ls_R_factor_gt 0.0428
_refine_ls_shift/su_max 0.069
_refine_ls_shift/su_mean 0.004
_refine_ls_structure_factor_coef Fsqd
_refine_ls_weighting_details 'calc w=1/[\s^2^(Fo^2^)+(0.0517P)^2^] where P=(Fo^2^+2Fc^2^)/3'
_refine_ls_weighting_scheme calc
_refine_ls_wR_factor_gt 0.0912
_refine_ls_wR_factor_ref 0.0948
_reflns_number_gt 2951
_reflns_number_total 3352
_reflns_threshold_expression I>2\s(I)
_cod_data_source_file jz1567.cif
_cod_data_source_block II
_cod_depositor_comments
;
The following automatic conversions were performed:
'_symmetry_cell_setting' value 'Orthorhombic' changed to 'orthorhombic'
according to '/home/saulius/struct/CIF-dictionaries/cif_core.dic'
dictionary named 'cif_core.dic' version 2.4.1 from 2010-06-29.

Automatic conversion script
Id: cif_fix_enum 1527 2010-12-29 10:47:43Z saulius 

The following automatic conversions were performed:

'_symmetry_cell_setting' value 'Orthorhombic' changed to
'orthorhombic' according to
/home/saulius/struct/CIF-dictionaries/cif_core.dic dictionary named
'cif_core.dic' version 2.4.1 from 2010-06-29.

Automatic conversion script
Id: cif_fix_values 1715 2011-07-08 13:25:40Z adriana 
;
_cod_original_cell_volume 9468(3)
_cod_database_code 2013473
_cod_database_fobs_code 2013473

loop_
_symmetry_equiv_pos_as_xyz
'x, y, z'
'-x, -y, z'
'x+1/4, -y+1/4, z+1/4'
'-x+1/4, y+1/4, z+1/4'
'x, y+1/2, z+1/2'
'-x, -y+1/2, z+1/2'
'x+1/4, -y+3/4, z+3/4'
'-x+1/4, y+3/4, z+3/4'
'x+1/2, y, z+1/2'
'-x+1/2, -y, z+1/2'
'x+3/4, -y+1/4, z+3/4'
'-x+3/4, y+1/4, z+3/4'
'x+1/2, y+1/2, z'
'-x+1/2, -y+1/2, z'
'x+3/4, -y+3/4, z+1/4'
'-x+3/4, y+3/4, z+1/4'

loop_
_atom_site_label
_atom_site_fract_x
_atom_site_fract_y
_atom_site_fract_z
_atom_site_U_iso_or_equiv
_atom_site_adp_type
_atom_site_calc_flag
_atom_site_refinement_flags
_atom_site_occupancy
_atom_site_disorder_assembly
_atom_site_disorder_group
_atom_site_type_symbol
O1 0.32160(6) 0.39098(5) 0.89242(16) 0.0303(4) Uani d . 1 . . O
H1 0.3221(12) 0.3717(9) 0.816(3) 0.056(9) Uiso d . 1 . . H
O2 0.35329(7) 0.65343(5) 0.81091(18) 0.0385(4) Uani d . 1 . . O
H2 0.3773(16) 0.6485(11) 0.750(4) 0.077(13) Uiso d . 1 . . H
O3 0.03987(6) 0.53753(5) 1.12242(17) 0.0325(4) Uani d . 1 . . O
H3 0.0440(12) 0.5188(10) 1.191(3) 0.056(9) Uiso d . 1 . . H
N1 0.33181(7) 0.34733(6) 0.68810(19) 0.0294(4) Uani d . 1 . . N
N2 0.30547(7) 0.26211(6) 0.0771(2) 0.0340(5) Uani d . 1 . . N
C1 0.20948(8) 0.53011(6) 0.7881(2) 0.0214(4) Uani d . 1 . . C
H1A 0.1927(9) 0.5288(6) 0.701(2) 0.016(5) Uiso d . 1 . . H
C2 0.24083(7) 0.49326(6) 0.8093(2) 0.0212(4) Uani d . 1 . . C
C3 0.28385(8) 0.49363(6) 0.8867(2) 0.0247(4) Uani d . 1 . . C
H3A 0.2968(9) 0.5190(7) 0.919(2) 0.023(6) Uiso d . 1 . . H
C4 0.31023(8) 0.45962(6) 0.9129(2) 0.0247(4) Uani d . 1 . . C
H4A 0.3403(10) 0.4607(7) 0.968(3) 0.030(7) Uiso d . 1 . . H
C5 0.29460(8) 0.42415(6) 0.8622(2) 0.0246(4) Uani d . 1 . . C
C6 0.25207(9) 0.42300(7) 0.7848(2) 0.0302(5) Uani d . 1 . . C
H6A 0.2406(10) 0.3966(8) 0.749(2) 0.035(7) Uiso d . 1 . . H
C7 0.22584(9) 0.45750(7) 0.7586(2) 0.0284(5) Uani d . 1 . . C
H7A 0.1952(10) 0.4561(7) 0.699(3) 0.031(7) Uiso d . 1 . . H
C8 0.24278(8) 0.56651(6) 0.7910(2) 0.0220(4) Uani d . 1 . . C
C9 0.27123(8) 0.57619(6) 0.6835(2) 0.0258(4) Uani d . 1 . . C
H9A 0.2658(9) 0.5611(7) 0.600(2) 0.026(6) Uiso d . 1 . . H
C10 0.30781(9) 0.60531(7) 0.6881(2) 0.0291(5) Uani d . 1 . . C
H10A 0.3280(10) 0.6107(8) 0.611(3) 0.039(7) Uiso d . 1 . . H
C11 0.31647(9) 0.62539(6) 0.8005(2) 0.0277(5) Uani d . 1 . . C
C12 0.28728(9) 0.61733(7) 0.9071(2) 0.0288(5) Uani d . 1 . . C
H12A 0.2932(11) 0.6320(9) 0.989(3) 0.045(8) Uiso d . 1 . . H
C13 0.25068(8) 0.58800(7) 0.9018(2) 0.0264(5) Uani d . 1 . . C
H13A 0.2312(10) 0.5809(7) 0.983(3) 0.027(6) Uiso d . 1 . . H
C14 0.16504(8) 0.53237(6) 0.8806(2) 0.0215(4) Uani d . 1 . . C
C15 0.12119(8) 0.55249(6) 0.8466(2) 0.0218(4) Uani d . 1 . . C
H15A 0.1183(10) 0.5654(7) 0.765(3) 0.030(7) Uiso d . 1 . . H
C16 0.07994(8) 0.55433(6) 0.9280(2) 0.0241(4) Uani d . 1 . . C
H16A 0.0501(9) 0.5676(7) 0.905(2) 0.021(6) Uiso d . 1 . . H
C17 0.08175(8) 0.53613(6) 1.0468(2) 0.0237(4) Uani d . 1 . . C
C18 0.12580(8) 0.51712(7) 1.0836(2) 0.0264(5) Uani d . 1 . . C
H18A 0.1267(10) 0.5038(7) 1.172(3) 0.032(7) Uiso d . 1 . . H
C19 0.16668(8) 0.51531(7) 1.0007(2) 0.0262(5) Uani d . 1 . . C
H19A 0.1985(11) 0.5017(8) 1.028(3) 0.045(8) Uiso d . 1 . . H
C20 0.35052(10) 0.36524(7) 0.5848(3) 0.0329(5) Uani d . 1 . . C
H20A 0.3669(10) 0.3906(8) 0.592(3) 0.032(7) Uiso d . 1 . . H
C21 0.34862(9) 0.34921(7) 0.4643(2) 0.0298(5) Uani d . 1 . . C
H21A 0.3620(10) 0.3630(7) 0.391(3) 0.034(7) Uiso d . 1 . . H
C22 0.32576(8) 0.31292(6) 0.4468(2) 0.0242(4) Uani d . 1 . . C
C23 0.30760(9) 0.29379(7) 0.5549(2) 0.0266(5) Uani d . 1 . . C
H23A 0.2926(10) 0.2676(8) 0.546(3) 0.039(7) Uiso d . 1 . . H
C24 0.31091(9) 0.31190(7) 0.6727(2) 0.0272(5) Uani d . 1 . . C
H24A 0.2980(9) 0.2993(7) 0.749(2) 0.023(6) Uiso d . 1 . . H
C25 0.31977(8) 0.29545(6) 0.3182(2) 0.0253(5) Uani d . 1 . . C
C26 0.31204(9) 0.31861(8) 0.2109(2) 0.0315(5) Uani d . 1 . . C
H26A 0.3090(11) 0.3475(8) 0.213(3) 0.035(7) Uiso d . 1 . . H
C27 0.30519(10) 0.30098(8) 0.0936(2) 0.0348(6) Uani d . 1 . . C
H27A 0.2994(10) 0.3168(7) 0.019(3) 0.029(6) Uiso d . 1 . . H
C28 0.31299(9) 0.23976(8) 0.1804(3) 0.0323(5) Uani d . 1 . . C
H28A 0.3135(10) 0.2119(8) 0.164(3) 0.035(7) Uiso d . 1 . . H
C29 0.32015(8) 0.25481(7) 0.3014(2) 0.0282(5) Uani d . 1 . . C
H29A 0.3242(10) 0.2387(8) 0.376(3) 0.030(7) Uiso d . 1 . . H

loop_
_atom_site_aniso_label
_atom_site_aniso_U_11
_atom_site_aniso_U_22
_atom_site_aniso_U_33
_atom_site_aniso_U_12
_atom_site_aniso_U_13
_atom_site_aniso_U_23
O1 0.0351(8) 0.0279(8) 0.0279(9) 0.0100(6) -0.0073(7) -0.0056(7)
O2 0.0448(10) 0.0361(9) 0.0346(10) -0.0194(8) 0.0139(8) -0.0125(8)
O3 0.0240(8) 0.0438(10) 0.0297(9) 0.0050(7) 0.0056(7) 0.0115(8)
N1 0.0336(10) 0.0278(9) 0.0268(10) 0.0054(8) -0.0029(8) -0.0050(8)
N2 0.0269(10) 0.0482(12) 0.0268(11) -0.0001(9) 0.0041(8) -0.0113(9)
C1 0.0216(9) 0.0235(10) 0.0192(10) 0.0002(8) 0.0003(8) 0.0015(8)
C2 0.0222(9) 0.0218(9) 0.0195(10) -0.0001(8) 0.0021(8) 0.0006(8)
C3 0.0255(10) 0.0235(10) 0.0250(11) -0.0022(8) -0.0005(9) -0.0018(9)
C4 0.0224(10) 0.0285(11) 0.0232(11) 0.0004(8) -0.0016(8) -0.0032(9)
C5 0.0264(10) 0.0261(10) 0.0213(11) 0.0046(8) 0.0009(8) -0.0012(9)
C6 0.0313(12) 0.0261(11) 0.0333(13) -0.0001(9) -0.0074(10) -0.0069(9)
C7 0.0257(11) 0.0281(11) 0.0315(12) -0.0005(9) -0.0070(9) -0.0023(9)
C8 0.0225(9) 0.0208(9) 0.0228(10) 0.0015(8) 0.0025(8) 0.0024(8)
C9 0.0298(11) 0.0268(11) 0.0208(11) -0.0024(9) 0.0016(9) -0.0016(9)
C10 0.0320(11) 0.0319(12) 0.0234(12) -0.0073(9) 0.0074(9) -0.0018(9)
C11 0.0326(11) 0.0240(10) 0.0264(12) -0.0052(9) 0.0062(9) -0.0022(9)
C12 0.0357(12) 0.0275(11) 0.0233(12) -0.0048(9) 0.0058(9) -0.0085(9)
C13 0.0294(11) 0.0275(11) 0.0222(11) -0.0014(9) 0.0067(9) -0.0013(9)
C14 0.0202(9) 0.0233(10) 0.0210(10) -0.0009(8) 0.0007(8) 0.0010(8)
C15 0.0247(10) 0.0220(10) 0.0187(10) -0.0015(8) -0.0011(8) 0.0027(8)
C16 0.0209(10) 0.0252(10) 0.0263(11) 0.0005(8) -0.0029(8) 0.0040(9)
C17 0.0205(10) 0.0276(11) 0.0229(11) -0.0013(8) 0.0011(8) 0.0015(8)
C18 0.0258(10) 0.0317(11) 0.0216(11) 0.0003(9) -0.0013(9) 0.0080(9)
C19 0.0218(10) 0.0310(11) 0.0257(11) 0.0020(9) -0.0005(8) 0.0075(9)
C20 0.0409(13) 0.0242(11) 0.0336(13) -0.0010(10) -0.0028(11) -0.0039(10)
C21 0.0332(12) 0.0254(11) 0.0307(12) -0.0013(9) -0.0005(10) 0.0014(9)
C22 0.0235(10) 0.0253(10) 0.0238(11) 0.0047(8) -0.0007(9) -0.0019(9)
C23 0.0279(11) 0.0240(11) 0.0278(12) 0.0006(8) -0.0006(9) -0.0019(9)
C24 0.0298(11) 0.0291(11) 0.0229(12) 0.0028(9) 0.0024(9) -0.0005(9)
C25 0.0226(10) 0.0290(11) 0.0242(11) 0.0011(8) 0.0029(8) -0.0044(9)
C26 0.0357(12) 0.0305(12) 0.0283(13) -0.0027(10) 0.0026(10) -0.0009(10)
C27 0.0373(13) 0.0444(15) 0.0227(12) -0.0052(11) 0.0022(10) -0.0002(11)
C28 0.0238(10) 0.0364(13) 0.0367(14) 0.0032(9) -0.0006(10) -0.0133(11)
C29 0.0244(11) 0.0301(12) 0.0301(12) 0.0029(9) -0.0016(9) -0.0034(10)

loop_
_atom_type_symbol
_atom_type_description
_atom_type_scat_dispersion_real
_atom_type_scat_dispersion_imag
_atom_type_scat_source
C C 0.0033 0.0000 'International Tables Vol C Tables 4.2.6.8 and 6.1.1.4'
H H 0.0000 0.0000 'International Tables Vol C Tables 4.2.6.8 and 6.1.1.4'
N N 0.0061 0.0000 'International Tables Vol C Tables 4.2.6.8 and 6.1.1.4'
O O 0.0106 0.0000 'International Tables Vol C Tables 4.2.6.8 and 6.1.1.4'

loop_
_geom_angle_atom_site_label_1
_geom_angle_atom_site_label_2
_geom_angle_atom_site_label_3
_geom_angle
C5 O1 H1 110.5(18)
C11 O2 H2 108(2)
C17 O3 H3 108.5(19)
C20 N1 C24 117.8(2)
C27 N2 C28 117.4(2)
C8 C1 C2 110.74(17)
C8 C1 C14 113.08(17)
C2 C1 C14 111.66(17)
C8 C1 H1A 108.0(12)
C2 C1 H1A 109.5(12)
C14 C1 H1A 103.5(13)
C7 C2 C3 117.57(19)
C7 C2 C1 120.90(19)
C3 C2 C1 121.42(18)
C4 C3 C2 121.3(2)
C4 C3 H3A 119.2(14)
C2 C3 H3A 119.4(14)
C3 C4 C5 120.4(2)
C3 C4 H4A 119.5(14)
C5 C4 H4A 120.1(15)
O1 C5 C4 118.36(19)
O1 C5 C6 122.2(2)
C4 C5 C6 119.4(2)
C5 C6 C7 119.7(2)
C5 C6 H6A 118.6(15)
C7 C6 H6A 121.7(15)
C2 C7 C6 121.6(2)
C2 C7 H7A 120.0(14)
C6 C7 H7A 118.4(14)
C13 C8 C9 117.99(19)
C13 C8 C1 122.30(19)
C9 C8 C1 119.26(19)
C10 C9 C8 121.2(2)
C10 C9 H9A 119.1(13)
C8 C9 H9A 119.7(13)
C11 C10 C9 120.0(2)
C11 C10 H10A 120.9(16)
C9 C10 H10A 119.1(16)
O2 C11 C10 122.1(2)
O2 C11 C12 118.1(2)
C10 C11 C12 119.8(2)
C11 C12 C13 119.9(2)
C11 C12 H12A 120.3(17)
C13 C12 H12A 119.8(17)
C8 C13 C12 121.1(2)
C8 C13 H13A 119.5(14)
C12 C13 H13A 119.2(14)
C19 C14 C15 117.7(2)
C19 C14 C1 122.08(19)
C15 C14 C1 120.24(19)
C16 C15 C14 121.3(2)
C16 C15 H15A 117.5(16)
C14 C15 H15A 121.2(16)
C15 C16 C17 120.20(19)
C15 C16 H16A 121.9(15)
C17 C16 H16A 117.9(15)
O3 C17 C18 122.53(19)
O3 C17 C16 118.42(18)
C18 C17 C16 119.05(19)
C19 C18 C17 120.1(2)
C19 C18 H18A 121.7(15)
C17 C18 H18A 118.2(15)
C14 C19 C18 121.6(2)
C14 C19 H19A 118.5(18)
C18 C19 H19A 119.8(18)
N1 C20 C21 123.2(2)
N1 C20 H20A 120.6(16)
C21 C20 H20A 116.2(16)
C20 C21 C22 119.4(2)
C20 C21 H21A 121.2(16)
C22 C21 H21A 119.4(16)
C21 C22 C23 117.4(2)
C21 C22 C25 121.7(2)
C23 C22 C25 120.96(19)
C24 C23 C22 119.7(2)
C24 C23 H23A 120.9(17)
C22 C23 H23A 119.5(17)
N1 C24 C23 122.5(2)
N1 C24 H24A 116.6(14)
C23 C24 H24A 120.9(14)
C26 C25 C29 117.6(2)
C26 C25 C22 121.55(19)
C29 C25 C22 120.8(2)
C27 C26 C25 119.5(2)
C27 C26 H26A 116.1(16)
C25 C26 H26A 124.3(16)
N2 C27 C26 123.1(2)
N2 C27 H27A 116.8(15)
C26 C27 H27A 120.1(15)
N2 C28 C29 123.4(2)
N2 C28 H28A 114.6(18)
C29 C28 H28A 121.9(18)
C28 C29 C25 118.9(2)
C28 C29 H29A 123.4(16)
C25 C29 H29A 117.7(16)

loop_
_geom_bond_atom_site_label_1
_geom_bond_atom_site_label_2
_geom_bond_site_symmetry_2
_geom_bond_distance
_geom_bond_publ_flag
O1 C5 . 1.375(3) ?
O1 H1 . 1.04(3) ?
O2 C11 . 1.370(3) ?
O2 H2 . 0.92(4) ?
O3 C17 . 1.364(3) ?
O3 H3 . 0.97(3) ?
N1 C20 . 1.338(3) ?
N1 C24 . 1.339(3) ?
N2 C27 . 1.337(3) ?
N2 C28 . 1.339(3) ?
C1 C8 . 1.523(3) ?
C1 C2 . 1.522(3) ?
C1 C14 . 1.527(3) ?
C1 H1A . 1.01(3) ?
C2 C7 . 1.388(3) ?
C2 C3 . 1.399(3) ?
C3 C4 . 1.381(3) ?
C3 H3A . 0.99(2) ?
C4 C5 . 1.384(3) ?
C4 H4A . 0.99(3) ?
C5 C6 . 1.389(3) ?
C6 C7 . 1.393(3) ?
C6 H6A . 1.02(3) ?
C7 H7A . 1.03(3) ?
C8 C13 . 1.389(3) ?
C8 C9 . 1.396(3) ?
C9 C10 . 1.388(3) ?
C9 H9A . 1.03(3) ?
C10 C11 . 1.382(3) ?
C10 H10A . 0.98(3) ?
C11 C12 . 1.386(3) ?
C12 C13 . 1.394(3) ?
C12 H12A . 1.01(3) ?
C13 H13A . 1.02(3) ?
C14 C19 . 1.387(3) ?
C14 C15 . 1.395(3) ?
C15 C16 . 1.388(3) ?
C15 H15A . 0.96(3) ?
C16 C17 . 1.392(3) ?
C16 H16A . 0.94(2) ?
C17 C18 . 1.389(3) ?
C18 C19 . 1.390(3) ?
C18 H18A . 1.03(3) ?
C19 H19A . 1.00(3) ?
C20 C21 . 1.377(4) ?
C20 H20A . 0.97(3) ?
C21 C22 . 1.390(3) ?
C21 H21A . 0.97(3) ?
C22 C23 . 1.393(3) ?
C22 C25 . 1.483(3) ?
C23 C24 . 1.383(3) ?
C23 H23A . 0.98(3) ?
C24 H24A . 0.97(3) ?
C25 C26 . 1.389(3) ?
C25 C29 . 1.397(3) ?
C26 C27 . 1.381(4) ?
C26 H26A . 0.99(3) ?
C27 H27A . 0.97(3) ?
C28 C29 . 1.381(3) ?
C28 H28A . 0.96(3) ?
C29 H29A . 0.96(3) ?

loop_
_geom_hbond_atom_site_label_D
_geom_hbond_atom_site_label_H
_geom_hbond_atom_site_label_A
_geom_hbond_site_symmetry_A
_geom_hbond_distance_DH
_geom_hbond_distance_HA
_geom_hbond_distance_DA
_geom_hbond_angle_DHA
C15 H15A O2 11_464 0.97(3) 2.42(3) 3.384(3) 175(2)
O2 H2 O1 12_554 0.92(4) 1.78(4) 2.694(3) 174(3)
O1 H1 N1 . 1.04(3) 1.60(3) 2.622(3) 169(3)
O3 H3 N2 15_456 0.97(3) 1.80(3) 2.764(3) 174(3)

loop_
_geom_torsion_atom_site_label_1
_geom_torsion_atom_site_label_2
_geom_torsion_atom_site_label_3
_geom_torsion_atom_site_label_4
_geom_torsion
C23 C22 C25 C29 -32.2(3)
H1A C1 C2 C7 -33.0(14)
H1A C1 C14 C15 -34.6(12)
H1A C1 C8 C9 -40.7(14)

loop_
_cod_related_entry_id
_cod_related_entry_database
_cod_related_entry_code
1 ChemSpider 21107503
